data_7246248
loop_
_publ_author_name
'Alfuth, Jan'
'Kazimierczuk, Katarzyna'
'Po\/lo\'nski, Tadeusz'
'Olszewska, Teresa'

_publ_section_title
;
 Self-assembly of secondary aryl amides in cocrystals with perfluoroaryl
 coformers: structural analysis and synthon preferences
;
_journal_issue 9
_journal_name_full CrystEngComm
_journal_page_first 1403
_journal_page_last 1410
_journal_paper_doi 10.1039/D2CE01710E
_journal_volume 25
_journal_year 2023
_chemical_absolute_configuration unk
_chemical_formula_moiety 'C7 H F5 O2, C11 H7 N O'
_chemical_formula_sum 'C18 H8 F5 N O3'
_chemical_formula_weight 381.25
_chemical_name_systematic
;
benzo[<i>cd</i>]indol-2(1<i>H</i>)-one -- perfluorobenzoic acid 
;
_space_group_IT_number 14
_space_group_name_Hall '-P 2yn'
_space_group_name_H-M_alt 'P 1 21/n 1'
_symmetry_cell_setting monoclinic
_symmetry_Int_Tables_number 14
_symmetry_space_group_name_Hall '-P 2yn'
_symmetry_space_group_name_H-M 'P 1 21/n 1'
_atom_sites_solution_hydrogens geom
_audit_conform_dict_location ftp://ftp.iucr.org/pub/cif_core.dic
_audit_conform_dict_name cif_core.dic
_audit_conform_dict_version 2.4
_audit_creation_date 2022-12-21
_audit_creation_method 'WinGX routine CIF_UPDATE'
_audit_update_record
;
2022-12-21 deposited with the CCDC.	2023-02-06 downloaded from the CCDC.
;
_cell_angle_alpha 90
_cell_angle_beta 93.279(9)
_cell_angle_gamma 90
_cell_formula_units_Z 4
_cell_length_a 7.9484(9)
_cell_length_b 7.1832(5)
_cell_length_c 26.471(3)
_cell_measurement_reflns_used 9680
_cell_measurement_temperature 120(2)
_cell_measurement_theta_max 29.37
_cell_measurement_theta_min 1.61
_cell_volume 1508.9(3)
_computing_molecular_graphics 'Ortep for Windows (Farrugia, 2012)'
_computing_publication_material 'WinGX publication routines (Farrugia, 2012)'
_computing_structure_refinement 'SHELXL-2018/3 (Sheldrick, 2018)'
_computing_structure_solution 'SHELXT 2018/2 (Sheldrick, 2018)'
_diffrn_ambient_temperature 120(2)
_diffrn_detector 'image plate (34 cm diameter)'
_diffrn_detector_area_resol_mean 6.67
_diffrn_detector_type STOE
_diffrn_measured_fraction_theta_full 0.997
_diffrn_measured_fraction_theta_max 0.988
_diffrn_measurement_device '2-circle goniometer'
_diffrn_measurement_device_type 'STOE IPDS 2T'
_diffrn_measurement_method 'rotation method'
_diffrn_radiation_monochromator 'parabolic x-ray mirror'
_diffrn_radiation_probe x-ray
_diffrn_radiation_type MoK\a
_diffrn_radiation_wavelength 0.71073
_diffrn_reflns_av_R_equivalents 0.0384
_diffrn_reflns_av_unetI/netI 0.0234
_diffrn_reflns_Laue_measured_fraction_full 0.997
_diffrn_reflns_Laue_measured_fraction_max 0.988
_diffrn_reflns_limit_h_max 10
_diffrn_reflns_limit_h_min -10
_diffrn_reflns_limit_k_max 9
_diffrn_reflns_limit_k_min -9
_diffrn_reflns_limit_l_max 36
_diffrn_reflns_limit_l_min -36
_diffrn_reflns_number 17470
_diffrn_reflns_point_group_measured_fraction_full 0.997
_diffrn_reflns_point_group_measured_fraction_max 0.988
_diffrn_reflns_theta_full 25.242
_diffrn_reflns_theta_max 29.3
_diffrn_reflns_theta_min 2.637
_diffrn_source 'GeniX Mo, 0.05 x 0.05 mm2 microfocus'
_diffrn_standards_number 0
_exptl_absorpt_coefficient_mu 0.156
_exptl_absorpt_correction_type none
_exptl_crystal_colour colourless
_exptl_crystal_density_diffrn 1.678
_exptl_crystal_density_method 'not measured'
_exptl_crystal_description plate
_exptl_crystal_F_000 768
_exptl_crystal_size_max 0.25
_exptl_crystal_size_mid 0.22
_exptl_crystal_size_min 0.16
_refine_diff_density_max 0.478
_refine_diff_density_min -0.402
_refine_diff_density_rms 0.056
_refine_ls_extinction_method none
_refine_ls_goodness_of_fit_ref 1.089
_refine_ls_hydrogen_treatment mixed
_refine_ls_matrix_type full
_refine_ls_number_parameters 246
_refine_ls_number_reflns 4067
_refine_ls_number_restraints 0
_refine_ls_restrained_S_all 1.089
_refine_ls_R_factor_all 0.052
_refine_ls_R_factor_gt 0.0455
_refine_ls_shift/su_max 0
_refine_ls_shift/su_mean 0
_refine_ls_structure_factor_coef Fsqd
_refine_ls_weighting_details 'w=1/[\s^2^(Fo^2^)+(0.0762P)^2^+0.4808P] where P=(Fo^2^+2Fc^2^)/3'
_refine_ls_weighting_scheme calc
_refine_ls_wR_factor_gt 0.13
_refine_ls_wR_factor_ref 0.1396
_reflns_Friedel_coverage 0
_reflns_number_gt 3502
_reflns_number_total 4067
_reflns_threshold_expression 'I > 2\s(I)'
_cod_data_source_file d2ce01710e2.cif
_cod_data_source_block to5_2022
_cod_depositor_comments 'Adding full bibliography for 7246246--7246251.cif.'
_cod_original_sg_symbol_H-M 'P 21/n'
_cod_database_code 7246248
_shelx_shelxl_version_number 2018/3

loop_
_symmetry_equiv_pos_as_xyz
'x, y, z'
'-x+1/2, y+1/2, -z+1/2'
'-x, -y, -z'
'x-1/2, -y-1/2, z-1/2'

loop_
_atom_site_label
_atom_site_type_symbol
_atom_site_fract_x
_atom_site_fract_y
_atom_site_fract_z
_atom_site_U_iso_or_equiv
_atom_site_adp_type
_atom_site_occupancy
_atom_site_site_symmetry_order
_atom_site_calc_flag
_atom_site_refinement_flags_posn
_atom_site_refinement_flags_adp
_atom_site_refinement_flags_occupancy
_atom_site_disorder_assembly
_atom_site_disorder_group
C1 C 0.81191(16) 0.89355(19) 0.63148(5) 0.0285(3) Uani 1 1 d . . . . .
C2 C 0.72299(16) 1.06083(19) 0.62267(5) 0.0293(3) Uani 1 1 d . . . . .
C3 C 0.72262(18) 1.1931(2) 0.65980(6) 0.0345(3) Uani 1 1 d . . . . .
H3 H 0.662589 1.306673 0.655036 0.041 Uiso 1 1 calc R U . . .
C4 C 0.81694(19) 1.1524(2) 0.70623(6) 0.0378(3) Uani 1 1 d . . . . .
H4 H 0.819454 1.24315 0.732382 0.045 Uiso 1 1 calc R U . . .
C5 C 0.90395(18) 0.9892(2) 0.71494(5) 0.0368(3) Uani 1 1 d . . . . .
H5 H 0.964642 0.969312 0.746443 0.044 Uiso 1 1 calc R U . . .
C6 C 0.90294(17) 0.8499(2) 0.67661(5) 0.0323(3) Uani 1 1 d . . . . .
C7 C 0.98136(18) 0.6728(2) 0.67730(6) 0.0360(3) Uani 1 1 d . . . . .
H7 H 1.045113 0.633147 0.706798 0.043 Uiso 1 1 calc R U . . .
C8 C 0.96630(18) 0.5568(2) 0.63551(6) 0.0362(3) Uani 1 1 d . . . . .
H8 H 1.021504 0.439465 0.637184 0.043 Uiso 1 1 calc R U . . .
C9 C 0.87207(17) 0.6054(2) 0.59032(6) 0.0331(3) Uani 1 1 d . . . . .
H9 H 0.86243 0.523162 0.562204 0.04 Uiso 1 1 calc R U . . .
C10 C 0.79491(16) 0.77788(19) 0.58904(5) 0.0287(3) Uani 1 1 d . . . . .
C11 C 0.68614(16) 0.88119(19) 0.55127(5) 0.0293(3) Uani 1 1 d . . . . .
C12 C 0.76612(16) 0.1576(2) 0.43106(5) 0.0300(3) Uani 1 1 d . . . . .
C13 C 0.79758(17) -0.0078(2) 0.40654(5) 0.0324(3) Uani 1 1 d . . . . .
C14 C 0.72773(17) -0.0387(2) 0.35822(6) 0.0326(3) Uani 1 1 d . . . . .
C15 C 0.62944(17) 0.0970(2) 0.33453(5) 0.0323(3) Uani 1 1 d . . . . .
C16 C 0.59814(16) 0.2615(2) 0.35956(5) 0.0297(3) Uani 1 1 d . . . . .
C17 C 0.66477(16) 0.29731(19) 0.40864(5) 0.0286(3) Uani 1 1 d . . . . .
C18 C 0.62769(16) 0.47879(19) 0.43385(5) 0.0303(3) Uani 1 1 d . . . . .
F1 F 0.83801(11) 0.17789(13) 0.47756(3) 0.0379(2) Uani 1 1 d . . . . .
F2 F 0.89762(12) -0.13708(13) 0.42883(4) 0.0410(2) Uani 1 1 d . . . . .
F3 F 0.75701(12) -0.19775(13) 0.33419(4) 0.0426(2) Uani 1 1 d . . . . .
F4 F 0.56695(12) 0.07070(14) 0.28707(3) 0.0422(2) Uani 1 1 d . . . . .
F5 F 0.50417(12) 0.38744(13) 0.33370(3) 0.0383(2) Uani 1 1 d . . . . .
N1 N 0.64774(14) 1.04810(16) 0.57318(4) 0.0303(2) Uani 1 1 d . . . . .
H1 H 0.584752 1.135305 0.558366 0.036 Uiso 1 1 calc R U . . .
O1 O 0.63412(14) 0.83208(15) 0.50832(4) 0.0366(2) Uani 1 1 d . . . . .
O2 O 0.72967(17) 0.51697(18) 0.47249(5) 0.0514(3) Uani 1 1 d . . . . .
H2 H 0.702887 0.619663 0.484914 0.087(9) Uiso 1 1 calc R . . . .
O3 O 0.51472(18) 0.57915(19) 0.41891(5) 0.0587(4) Uani 1 1 d . . . . .

loop_
_atom_site_aniso_label
_atom_site_aniso_U_11
_atom_site_aniso_U_22
_atom_site_aniso_U_33
_atom_site_aniso_U_23
_atom_site_aniso_U_13
_atom_site_aniso_U_12
C1 0.0271(5) 0.0298(6) 0.0284(6) 0.0011(5) 0.0012(4) -0.0023(5)
C2 0.0285(6) 0.0298(6) 0.0294(6) -0.0005(5) 0.0002(4) -0.0023(5)
C3 0.0344(6) 0.0333(7) 0.0356(7) -0.0045(5) 0.0010(5) -0.0021(5)
C4 0.0377(7) 0.0432(8) 0.0325(7) -0.0086(6) 0.0014(5) -0.0061(6)
C5 0.0349(6) 0.0472(8) 0.0280(6) 0.0006(6) -0.0015(5) -0.0055(6)
C6 0.0294(6) 0.0376(7) 0.0298(6) 0.0041(5) -0.0001(5) -0.0033(5)
C7 0.0321(6) 0.0400(8) 0.0354(7) 0.0101(6) -0.0019(5) -0.0010(5)
C8 0.0335(6) 0.0329(7) 0.0422(8) 0.0079(6) 0.0005(5) 0.0031(5)
C9 0.0331(6) 0.0293(6) 0.0367(7) 0.0003(5) 0.0003(5) 0.0015(5)
C10 0.0281(6) 0.0281(6) 0.0297(6) 0.0009(5) 0.0004(4) -0.0007(5)
C11 0.0301(6) 0.0287(6) 0.0290(6) -0.0008(5) -0.0013(5) 0.0006(5)
C12 0.0288(6) 0.0328(6) 0.0279(6) 0.0015(5) -0.0015(5) -0.0014(5)
C13 0.0300(6) 0.0309(6) 0.0362(7) 0.0046(5) 0.0012(5) 0.0034(5)
C14 0.0322(6) 0.0296(6) 0.0363(7) -0.0038(5) 0.0055(5) 0.0005(5)
C15 0.0328(6) 0.0349(7) 0.0289(6) -0.0030(5) -0.0018(5) -0.0015(5)
C16 0.0293(6) 0.0294(6) 0.0301(6) 0.0019(5) -0.0017(5) 0.0006(5)
C17 0.0285(6) 0.0282(6) 0.0288(6) 0.0001(5) 0.0002(4) -0.0016(5)
C18 0.0320(6) 0.0298(6) 0.0288(6) -0.0001(5) -0.0001(5) -0.0006(5)
F1 0.0427(5) 0.0399(5) 0.0299(4) 0.0015(3) -0.0078(3) 0.0039(4)
F2 0.0420(5) 0.0367(5) 0.0440(5) 0.0063(4) 0.0002(4) 0.0117(4)
F3 0.0489(5) 0.0331(5) 0.0460(5) -0.0089(4) 0.0037(4) 0.0062(4)
F4 0.0503(5) 0.0444(5) 0.0309(4) -0.0092(4) -0.0067(4) 0.0033(4)
F5 0.0463(5) 0.0351(5) 0.0324(4) 0.0013(3) -0.0076(3) 0.0084(4)
N1 0.0325(5) 0.0285(5) 0.0296(5) -0.0003(4) -0.0022(4) 0.0027(4)
O1 0.0429(5) 0.0348(5) 0.0311(5) -0.0050(4) -0.0056(4) 0.0050(4)
O2 0.0642(8) 0.0428(7) 0.0445(7) -0.0163(5) -0.0215(6) 0.0159(6)
O3 0.0641(8) 0.0459(7) 0.0624(8) -0.0210(6) -0.0292(6) 0.0237(6)

loop_
_atom_type_symbol
_atom_type_description
_atom_type_scat_dispersion_real
_atom_type_scat_dispersion_imag
_atom_type_scat_source
C C 0.0033 0.0016 'International Tables Vol C Tables 4.2.6.8 and 6.1.1.4'
H H 0 0 'International Tables Vol C Tables 4.2.6.8 and 6.1.1.4'
F F 0.0171 0.0103 'International Tables Vol C Tables 4.2.6.8 and 6.1.1.4'
N N 0.0061 0.0033 'International Tables Vol C Tables 4.2.6.8 and 6.1.1.4'
O O 0.0106 0.006 'International Tables Vol C Tables 4.2.6.8 and 6.1.1.4'

loop_
_geom_angle_atom_site_label_1
_geom_angle_atom_site_label_2
_geom_angle_atom_site_label_3
_geom_angle
_geom_angle_site_symmetry_1
_geom_angle_site_symmetry_3
_geom_angle_publ_flag
C6 C1 C10 125.15(13) . . ?
C6 C1 C2 124.36(13) . . ?
C10 C1 C2 110.49(12) . . ?
C3 C2 C1 119.74(12) . . ?
C3 C2 N1 133.95(13) . . ?
C1 C2 N1 106.30(11) . . ?
C2 C3 C4 116.92(14) . . ?
C2 C3 H3 121.5 . . ?
C4 C3 H3 121.5 . . ?
C5 C4 C3 123.47(14) . . ?
C5 C4 H4 118.3 . . ?
C3 C4 H4 118.3 . . ?
C4 C5 C6 119.84(13) . . ?
C4 C5 H5 120.1 . . ?
C6 C5 H5 120.1 . . ?
C1 C6 C7 114.76(13) . . ?
C1 C6 C5 115.66(13) . . ?
C7 C6 C5 129.59(13) . . ?
C8 C7 C6 120.83(13) . . ?
C8 C7 H7 119.6 . . ?
C6 C7 H7 119.6 . . ?
C7 C8 C9 122.88(14) . . ?
C7 C8 H8 118.6 . . ?
C9 C8 H8 118.6 . . ?
C10 C9 C8 116.99(13) . . ?
C10 C9 H9 121.5 . . ?
C8 C9 H9 121.5 . . ?
C9 C10 C1 119.40(13) . . ?
C9 C10 C11 134.91(13) . . ?
C1 C10 C11 105.68(11) . . ?
O1 C11 N1 124.44(12) . . ?
O1 C11 C10 128.86(13) . . ?
N1 C11 C10 106.69(11) . . ?
F1 C12 C13 116.55(12) . . ?
F1 C12 C17 121.25(12) . . ?
C13 C12 C17 122.19(12) . . ?
F2 C13 C14 119.58(13) . . ?
F2 C13 C12 120.53(12) . . ?
C14 C13 C12 119.88(12) . . ?
F3 C14 C15 119.93(13) . . ?
F3 C14 C13 120.44(13) . . ?
C15 C14 C13 119.63(13) . . ?
F4 C15 C14 119.84(13) . . ?
F4 C15 C16 120.20(13) . . ?
C14 C15 C16 119.95(13) . . ?
F5 C16 C15 116.30(12) . . ?
F5 C16 C17 121.47(12) . . ?
C15 C16 C17 122.20(12) . . ?
C12 C17 C16 116.14(12) . . ?
C12 C17 C18 123.91(12) . . ?
C16 C17 C18 119.94(12) . . ?
O3 C18 O2 123.67(14) . . ?
O3 C18 C17 122.49(13) . . ?
O2 C18 C17 113.84(12) . . ?
C11 N1 C2 110.84(11) . . ?
C11 N1 H1 124.6 . . ?
C2 N1 H1 124.6 . . ?
C18 O2 H2 109.5 . . ?

loop_
_geom_bond_atom_site_label_1
_geom_bond_atom_site_label_2
_geom_bond_distance
_geom_bond_site_symmetry_2
_geom_bond_publ_flag
C1 C6 1.3967(18) . ?
C1 C10 1.3976(18) . ?
C1 C2 1.4067(19) . ?
C2 C3 1.3672(19) . ?
C2 N1 1.4115(16) . ?
C3 C4 1.433(2) . ?
C3 H3 0.95 . ?
C4 C5 1.374(2) . ?
C4 H4 0.95 . ?
C5 C6 1.425(2) . ?
C5 H5 0.95 . ?
C6 C7 1.416(2) . ?
C7 C8 1.385(2) . ?
C7 H7 0.95 . ?
C8 C9 1.418(2) . ?
C8 H8 0.95 . ?
C9 C10 1.3818(19) . ?
C9 H9 0.95 . ?
C10 C11 1.4829(18) . ?
C11 O1 1.2388(16) . ?
C11 N1 1.3738(17) . ?
C12 F1 1.3352(15) . ?
C12 C13 1.383(2) . ?
C12 C17 1.3977(18) . ?
C13 F2 1.3377(15) . ?
C13 C14 1.383(2) . ?
C14 F3 1.3343(16) . ?
C14 C15 1.378(2) . ?
C15 F4 1.3378(15) . ?
C15 C16 1.384(2) . ?
C16 F5 1.3366(15) . ?
C16 C17 1.3987(18) . ?
C17 C18 1.5013(19) . ?
C18 O3 1.2007(18) . ?
C18 O2 1.2976(17) . ?
N1 H1 0.88 . ?
O2 H2 0.84 . ?

loop_
_geom_hbond_atom_site_label_D
_geom_hbond_atom_site_label_H
_geom_hbond_atom_site_label_A
_geom_hbond_distance_DH
_geom_hbond_distance_HA
_geom_hbond_distance_DA
_geom_hbond_angle_DHA
_geom_hbond_site_symmetry_A
_geom_hbond_publ_flag
C3 H3 F5 0.95 2.59 3.5205(17) 165.7 3_676 yes
C3 H3 O3 0.95 2.48 3.182(2) 130.2 3_676 yes
N1 H1 O1 0.88 2.42 3.1403(15) 139.6 3_676 yes
N1 H1 O3 0.88 2.29 2.9852(17) 135.8 3_676 yes
O2 H2 O1 0.84 1.75 2.5849(16) 176.1 . yes
C3 H3 F5 0.95 2.59 3.5205(17) 165.7 3_676 yes
C3 H3 O3 0.95 2.48 3.182(2) 130.2 3_676 yes
N1 H1 O1 0.88 2.42 3.1403(15) 139.6 3_676 yes
N1 H1 O3 0.88 2.29 2.9852(17) 135.8 3_676 yes
O2 H2 O1 0.84 1.75 2.5849(16) 176.1 . yes

loop_
_geom_torsion_atom_site_label_1
_geom_torsion_atom_site_label_2
_geom_torsion_atom_site_label_3
_geom_torsion_atom_site_label_4
_geom_torsion
_geom_torsion_site_symmetry_1
_geom_torsion_site_symmetry_2
_geom_torsion_site_symmetry_3
_geom_torsion_site_symmetry_4
_geom_torsion_publ_flag
C6 C1 C2 C3 0.0(2) . . . . ?
C10 C1 C2 C3 179.55(12) . . . . ?
C6 C1 C2 N1 -179.26(12) . . . . ?
C10 C1 C2 N1 0.25(15) . . . . ?
C1 C2 C3 C4 0.7(2) . . . . ?
N1 C2 C3 C4 179.81(14) . . . . ?
C2 C3 C4 C5 -0.8(2) . . . . ?
C3 C4 C5 C6 -0.1(2) . . . . ?
C10 C1 C6 C7 0.0(2) . . . . ?
C2 C1 C6 C7 179.40(12) . . . . ?
C10 C1 C6 C5 179.73(13) . . . . ?
C2 C1 C6 C5 -0.8(2) . . . . ?
C4 C5 C6 C1 0.8(2) . . . . ?
C4 C5 C6 C7 -179.46(14) . . . . ?
C1 C6 C7 C8 0.3(2) . . . . ?
C5 C6 C7 C8 -179.45(14) . . . . ?
C6 C7 C8 C9 -0.6(2) . . . . ?
C7 C8 C9 C10 0.6(2) . . . . ?
C8 C9 C10 C1 -0.39(19) . . . . ?
C8 C9 C10 C11 -179.00(14) . . . . ?
C6 C1 C10 C9 0.1(2) . . . . ?
C2 C1 C10 C9 -179.40(12) . . . . ?
C6 C1 C10 C11 179.09(13) . . . . ?
C2 C1 C10 C11 -0.42(15) . . . . ?
C9 C10 C11 O1 0.3(3) . . . . ?
C1 C10 C11 O1 -178.45(14) . . . . ?
C9 C10 C11 N1 179.18(15) . . . . ?
C1 C10 C11 N1 0.43(14) . . . . ?
F1 C12 C13 F2 -1.06(19) . . . . ?
C17 C12 C13 F2 178.84(12) . . . . ?
F1 C12 C13 C14 -179.87(12) . . . . ?
C17 C12 C13 C14 0.0(2) . . . . ?
F2 C13 C14 F3 1.2(2) . . . . ?
C12 C13 C14 F3 -179.94(12) . . . . ?
F2 C13 C14 C15 -177.75(12) . . . . ?
C12 C13 C14 C15 1.1(2) . . . . ?
F3 C14 C15 F4 -1.6(2) . . . . ?
C13 C14 C15 F4 177.43(13) . . . . ?
F3 C14 C15 C16 179.58(13) . . . . ?
C13 C14 C15 C16 -1.4(2) . . . . ?
F4 C15 C16 F5 0.0(2) . . . . ?
C14 C15 C16 F5 178.87(12) . . . . ?
F4 C15 C16 C17 -178.15(12) . . . . ?
C14 C15 C16 C17 0.7(2) . . . . ?
F1 C12 C17 C16 179.15(12) . . . . ?
C13 C12 C17 C16 -0.7(2) . . . . ?
F1 C12 C17 C18 0.0(2) . . . . ?
C13 C12 C17 C18 -179.88(13) . . . . ?
F5 C16 C17 C12 -177.70(12) . . . . ?
C15 C16 C17 C12 0.4(2) . . . . ?
F5 C16 C17 C18 1.5(2) . . . . ?
C15 C16 C17 C18 179.56(13) . . . . ?
C12 C17 C18 O3 -164.10(16) . . . . ?
C16 C17 C18 O3 16.8(2) . . . . ?
C12 C17 C18 O2 16.7(2) . . . . ?
C16 C17 C18 O2 -162.46(14) . . . . ?
O1 C11 N1 C2 178.65(13) . . . . ?
C10 C11 N1 C2 -0.29(15) . . . . ?
C3 C2 N1 C11 -179.12(15) . . . . ?
C1 C2 N1 C11 0.04(15) . . . . ?
